data_2020740
loop_
_publ_author_name
'Smith, Graham'
'Wermuth, Urs D.'

_publ_section_title
;
 Unusual 4-arsonoanilinium cationic species in the hydrochloride salt of
 (4-aminophenyl)arsonic acid and formed in the reaction of the acid with
 copper(II) sulfate, copper(II) chloride and cadmium chloride
;
_journal_coeditor_code KY3114
_journal_issue 4
_journal_name_full 'Acta Crystallographica Section C'
_journal_page_first
;
;
_journal_paper_doi 10.1107/S205322961700314X
_journal_volume 73
_journal_year 2017
_chemical_formula_iupac 'C6 H9 As N O3 +, Cl -'
_chemical_formula_moiety 'C6 H9 As N O3 +, Cl -'
_chemical_formula_sum 'C6 H9 As Cl N O3'
_chemical_formula_weight 253.51
_chemical_name_common '4-aminophenylarsonic acid hydrochloride'
_chemical_name_systematic
;
4-Arsonoanilinium chloride
;
_space_group_IT_number 14
_symmetry_cell_setting monoclinic
_symmetry_space_group_name_Hall '-P 2ybc'
_symmetry_space_group_name_H-M 'P 1 21/c 1'
_atom_sites_solution_hydrogens geom
_atom_sites_solution_primary direct
_atom_sites_solution_secondary difmap
_audit_creation_method SHELXL-97
_cell_angle_alpha 90.00
_cell_angle_beta 97.795(4)
_cell_angle_gamma 90.00
_cell_formula_units_Z 4
_cell_length_a 16.6534(8)
_cell_length_b 7.4129(3)
_cell_length_c 7.6073(4)
_cell_measurement_reflns_used 1528
_cell_measurement_temperature 200(2)
_cell_measurement_theta_max 29.17
_cell_measurement_theta_min 4.37
_cell_volume 930.44(8)
_computing_cell_refinement
;
CrysAlis PRO (Rigaku OD, 2015)
;
_computing_data_collection
;
CrysAlis PRO (Rigaku OD, 2015)
;
_computing_data_reduction
;
CrysAlis PRO (Rigaku OD, 2015)
;
_computing_molecular_graphics
;
PLATON (Spek, 2009)
;
_computing_publication_material
;
PLATON (Spek, 2009)
;
_computing_structure_refinement
;
SHELXL97 (Sheldrick, 2008) within WinGX (Farrugia, 2012)
;
_computing_structure_solution
;
SIR 92 (Altomare <i>et al.</i>, 1993)
;
_diffrn_ambient_temperature 200(2)
_diffrn_detector_area_resol_mean 16.077
_diffrn_measured_fraction_theta_full 0.996
_diffrn_measured_fraction_theta_max 0.996
_diffrn_measurement_device_type 'Oxford Diffraction Gemini-S CCD-detector'
_diffrn_measurement_method '\w scans'
_diffrn_radiation_monochromator graphite
_diffrn_radiation_source 'Enhance (Mo) X-ray source'
_diffrn_radiation_type MoK\a
_diffrn_radiation_wavelength 0.71073
_diffrn_reflns_av_R_equivalents 0.0261
_diffrn_reflns_av_sigmaI/netI 0.0370
_diffrn_reflns_limit_h_max 9
_diffrn_reflns_limit_h_min -20
_diffrn_reflns_limit_k_max 9
_diffrn_reflns_limit_k_min -8
_diffrn_reflns_limit_l_max 9
_diffrn_reflns_limit_l_min -9
_diffrn_reflns_number 3922
_diffrn_reflns_theta_full 25.99
_diffrn_reflns_theta_max 25.99
_diffrn_reflns_theta_min 3.70
_diffrn_standards_number 0
_exptl_absorpt_coefficient_mu 3.908
_exptl_absorpt_correction_T_max 0.98
_exptl_absorpt_correction_T_min 0.66
_exptl_absorpt_correction_type multi-scan
_exptl_absorpt_process_details
;
(CrysAlis PRO; Rigaku OD, 2015)
;
_exptl_crystal_colour colourless
_exptl_crystal_density_diffrn 1.810
_exptl_crystal_density_method 'not measured'
_exptl_crystal_description plate
_exptl_crystal_F_000 504
_exptl_crystal_size_max 0.40
_exptl_crystal_size_mid 0.40
_exptl_crystal_size_min 0.15
_refine_diff_density_max 0.435
_refine_diff_density_min -0.477
_refine_ls_extinction_method none
_refine_ls_goodness_of_fit_ref 1.057
_refine_ls_hydrogen_treatment mixed
_refine_ls_matrix_type full
_refine_ls_number_parameters 124
_refine_ls_number_reflns 1820
_refine_ls_number_restraints 5
_refine_ls_restrained_S_all 1.057
_refine_ls_R_factor_all 0.0342
_refine_ls_R_factor_gt 0.0283
_refine_ls_shift/su_max 0.001
_refine_ls_shift/su_mean 0.000
_refine_ls_structure_factor_coef Fsqd
_refine_ls_weighting_details 'calc w=1/[\s^2^(Fo^2^)+(0.0304P)^2^+0.3689P] where P=(Fo^2^+2Fc^2^)/3'
_refine_ls_weighting_scheme calc
_refine_ls_wR_factor_gt 0.0655
_refine_ls_wR_factor_ref 0.0684
_reflns_number_gt 1601
_reflns_number_total 1820
_reflns_threshold_expression I>2\s(I)
_cod_data_source_file ky3114sup1.cif
_cod_data_source_block I
_cod_original_sg_symbol_H-M 'P 21/c'
_cod_database_code 2020740

loop_
_symmetry_equiv_pos_as_xyz
'x, y, z'
'-x, y+1/2, -z+1/2'
'-x, -y, -z'
'x, -y+1/2, z+1/2'

loop_
_atom_site_aniso_label
_atom_site_aniso_U_11
_atom_site_aniso_U_22
_atom_site_aniso_U_33
_atom_site_aniso_U_12
_atom_site_aniso_U_13
_atom_site_aniso_U_23
As1 0.0114(2) 0.0300(2) 0.0279(2) -0.00110(10) -0.00190(10) -0.00050(10)
O11 0.0152(12) 0.0649(15) 0.0346(12) 0.0039(11) -0.0017(10) 0.0195(11)
O12 0.0170(12) 0.0419(12) 0.0441(13) 0.0039(10) 0.0024(10) 0.0197(11)
O13 0.0187(13) 0.0528(15) 0.0621(16) -0.0012(11) -0.0035(11) -0.0324(13)
N4 0.0249(15) 0.0208(13) 0.0189(12) -0.0069(11) 0.0001(10) 0.0011(10)
C1 0.0163(15) 0.0247(14) 0.0188(13) -0.0008(12) 0.0015(11) -0.0004(12)
C2 0.0206(17) 0.0280(15) 0.0297(15) 0.0080(12) 0.0016(13) 0.0041(13)
C3 0.0295(18) 0.0159(13) 0.0300(15) 0.0026(12) 0.0037(13) 0.0018(12)
C4 0.0200(15) 0.0188(13) 0.0146(12) -0.0040(11) 0.0027(11) -0.0026(11)
C5 0.0180(15) 0.0214(14) 0.0261(14) 0.0030(12) -0.0039(12) 0.0027(12)
C6 0.0186(16) 0.0177(13) 0.0363(16) -0.0016(12) -0.0005(13) -0.0016(12)
Cl1 0.0315(4) 0.0200(3) 0.0212(3) 0.0009(3) 0.0009(3) 0.0032(3)

loop_
_atom_site_type_symbol
_atom_site_label
_atom_site_fract_x
_atom_site_fract_y
_atom_site_fract_z
_atom_site_U_iso_or_equiv
_atom_site_thermal_displace_type
_atom_site_calc_flag
_atom_site_refinement_flags
_atom_site_occupancy
As As1 0.37111(2) 0.53013(4) 0.52946(4) 0.02350(10) Uani d . 1.000
O O11 0.43235(13) 0.4083(3) 0.6799(3) 0.0387(8) Uani d D 1.000
O O12 0.41875(13) 0.6107(3) 0.3702(3) 0.0345(7) Uani d . 1.000
O O13 0.32856(15) 0.6985(3) 0.6375(3) 0.0454(8) Uani d D 1.000
N N4 0.08067(16) 0.0693(3) 0.2459(3) 0.0218(8) Uani d D 1.000
C C1 0.28113(17) 0.3841(4) 0.4442(3) 0.0200(8) Uani d . 1.000
C C2 0.28676(18) 0.1973(4) 0.4548(4) 0.0263(9) Uani d . 1.000
C C3 0.22080(19) 0.0936(4) 0.3897(4) 0.0252(9) Uani d . 1.000
C C4 0.15124(17) 0.1775(3) 0.3126(3) 0.0178(8) Uani d . 1.000
C C5 0.14488(18) 0.3635(3) 0.2991(4) 0.0225(8) Uani d . 1.000
C C6 0.21088(18) 0.4666(4) 0.3665(4) 0.0246(9) Uani d . 1.000
Cl Cl1 0.05319(5) -0.22825(9) 0.51606(9) 0.0245(2) Uani d . 1.000
H H2 0.33570 0.14160 0.50660 0.0310 Uiso c R 1.000
H H3 0.22330 -0.03420 0.39800 0.0300 Uiso c R 1.000
H H5 0.09630 0.41860 0.24480 0.0270 Uiso c R 1.000
H H6 0.20800 0.59440 0.35950 0.0300 Uiso c R 1.000
H H11 0.4836(13) 0.400(5) 0.664(5) 0.0580 Uiso d D 1.000
H H13 0.363(2) 0.748(5) 0.720(4) 0.0680 Uiso d D 1.000
H H41 0.090(2) -0.014(3) 0.171(3) 0.0260 Uiso d D 1.000
H H42 0.0631(19) 0.008(3) 0.330(3) 0.0260 Uiso d D 1.000
H H43 0.0432(15) 0.135(3) 0.185(3) 0.0260 Uiso d D 1.000

loop_
_atom_type_symbol
_atom_type_description
_atom_type_scat_dispersion_real
_atom_type_scat_dispersion_imag
_atom_type_scat_source
C C 0.0033 0.0016 'International Tables Vol C Tables 4.2.6.8 and 6.1.1.4'
H H 0.0000 0.0000 'International Tables Vol C Tables 4.2.6.8 and 6.1.1.4'
N N 0.0061 0.0033 'International Tables Vol C Tables 4.2.6.8 and 6.1.1.4'
O O 0.0106 0.0060 'International Tables Vol C Tables 4.2.6.8 and 6.1.1.4'
Cl Cl 0.1484 0.1585 'International Tables Vol C Tables 4.2.6.8 and 6.1.1.4'
As As 0.0499 2.0058 'International Tables Vol C Tables 4.2.6.8 and 6.1.1.4'

loop_
_geom_angle_atom_site_label_1
_geom_angle_atom_site_label_2
_geom_angle_atom_site_label_3
_geom_angle
_geom_angle_publ_flag
O11 As1 O12 112.68(11) no
O11 As1 O13 108.54(11) no
O11 As1 C1 107.71(11) no
O12 As1 O13 111.29(11) no
O12 As1 C1 113.18(11) no
O13 As1 C1 102.89(12) no
As1 O11 H11 117(2) no
As1 O13 H13 112(2) no
H42 N4 H43 113(3) no
H41 N4 H42 103(2) no
H41 N4 H43 103(2) no
C4 N4 H41 114(2) no
C4 N4 H42 111.6(18) no
C4 N4 H43 111.3(15) no
As1 C1 C2 120.4(2) no
As1 C1 C6 118.7(2) no
C2 C1 C6 120.9(3) no
C1 C2 C3 119.4(3) no
C2 C3 C4 119.1(3) no
N4 C4 C3 119.6(2) no
N4 C4 C5 118.2(2) no
C3 C4 C5 122.2(3) no
C4 C5 C6 118.4(3) no
C1 C6 C5 120.0(3) no
C1 C2 H2 120.00 no
C3 C2 H2 120.00 no
C2 C3 H3 120.00 no
C4 C3 H3 120.00 no
C4 C5 H5 121.00 no
C6 C5 H5 121.00 no
C1 C6 H6 120.00 no
C5 C6 H6 120.00 no

loop_
_geom_bond_atom_site_label_1
_geom_bond_atom_site_label_2
_geom_bond_distance
_geom_bond_publ_flag
As1 O11 1.688(2) no
As1 O12 1.648(2) no
As1 O13 1.701(2) no
As1 C1 1.891(3) no
O11 H11 0.88(2) no
O13 H13 0.87(3) no
N4 C4 1.456(4) no
N4 H41 0.87(2) no
N4 H42 0.87(2) no
N4 H43 0.87(2) no
C1 C2 1.390(4) no
C1 C6 1.380(4) no
C2 C3 1.377(4) no
C3 C4 1.374(4) no
C4 C5 1.386(3) no
C5 C6 1.379(4) no
C2 H2 0.9500 no
C3 H3 0.9500 no
C5 H5 0.9500 no
C6 H6 0.9500 no

loop_
_geom_hbond_atom_site_label_D
_geom_hbond_atom_site_label_H
_geom_hbond_atom_site_label_A
_geom_hbond_site_symmetry_A
_geom_hbond_distance_DH
_geom_hbond_distance_HA
_geom_hbond_distance_DA
_geom_hbond_angle_DHA
_geom_hbond_publ_flag
O11 H11 O12 3_666 0.88(2) 1.68(2) 2.563(3) 178(5) yes
O13 H13 O12 4_565 0.87(3) 1.73(3) 2.582(3) 167(4) yes
N4 H41 Cl1 4_544 0.87(2) 2.29(2) 3.073(2) 151(3) yes
N4 H42 Cl1 . 0.87(2) 2.27(2) 3.091(2) 158(2) yes
N4 H43 Cl1 2_555 0.87(2) 2.30(2) 3.160(3) 170(2) yes

loop_
_geom_torsion_atom_site_label_1
_geom_torsion_atom_site_label_2
_geom_torsion_atom_site_label_3
_geom_torsion_atom_site_label_4
_geom_torsion
_geom_torsion_publ_flag
O11 As1 C1 C2 -22.9(2) no
O11 As1 C1 C6 159.1(2) no
O12 As1 C1 C2 102.3(2) no
O12 As1 C1 C6 -75.7(2) no
O13 As1 C1 C2 -137.5(2) no
O13 As1 C1 C6 44.5(2) no
As1 C1 C2 C3 -179.1(2) no
C6 C1 C2 C3 -1.2(4) no
As1 C1 C6 C5 178.4(2) no
C2 C1 C6 C5 0.4(4) no
C1 C2 C3 C4 1.2(4) no
C2 C3 C4 N4 -179.0(3) no
C2 C3 C4 C5 -0.5(4) no
N4 C4 C5 C6 178.3(3) no
C3 C4 C5 C6 -0.3(4) no
C4 C5 C6 C1 0.3(4) no

_cod_database_fobs_code 2020740
